data_4334549
loop_
_publ_author_name
'Subramaniam Kuppuswamy'
'Tamara M. Powers'
'Bruce M. Johnson'
'Mark W. Bezpalko'
'Carl K. Brozek'
'Bruce M. Foxman'
'Louise A. Berben'
'Christine M. Thomas'

_publ_section_title
;
 Metal-Metal Interactions in C3-Symmetric Diiron Imido Complexes Linked by
 Phosphinoamide Ligands
;
_journal_name_full 'Inorganic Chemistry'
_journal_page_first 4802
_journal_page_last 4811
_journal_paper_doi 10.1021/ic302108k
_journal_volume 52
_journal_year 2013
_chemical_formula_moiety 'C55 H66 Fe2 N4 P3'
_chemical_formula_sum 'C55 H66 Fe2 N4 P3'
_chemical_formula_weight 987.77
_space_group_IT_number 14
_symmetry_cell_setting monoclinic
_symmetry_space_group_name_Hall '-P 2yn'
_symmetry_space_group_name_H-M 'P 1 21/n 1'
_atom_sites_solution_hydrogens difmap
_atom_sites_solution_primary other
_audit_creation_date 12-01-26
_audit_creation_method CRYSTALS_ver_14.30
_cell_angle_alpha 90
_cell_angle_beta 92.914(2)
_cell_angle_gamma 90
_cell_formula_units_Z 4
_cell_length_a 11.4641(6)
_cell_length_b 20.2130(10)
_cell_length_c 21.6833(11)
_cell_measurement_reflns_used 9906
_cell_measurement_temperature 120
_cell_measurement_theta_max 30
_cell_measurement_theta_min 3
_cell_volume 5018.0(4)
_computing_cell_refinement 'Apex2 (Bruker AXS, 2006)'
_computing_data_collection 'Apex2 (Bruker AXS, 2006)'
_computing_data_reduction 'Apex2 (Bruker AXS, 2006)'
_computing_molecular_graphics 'CAMERON (Watkin et al., 1996)'
_computing_publication_material 'CRYSTALS (Betteridge et al., 2003)'
_computing_structure_refinement 'CRYSTALS (Betteridge et al., 2003)'
_computing_structure_solution 'Superflip (Palatinus & Chapuis, 2007)'
_diffrn_ambient_temperature 120
_diffrn_measured_fraction_theta_full 0.998
_diffrn_measured_fraction_theta_max 0.991
_diffrn_measurement_device Area
_diffrn_measurement_device_type 'Bruker Kappa Apex2'
_diffrn_measurement_method '\f & \w scans'
_diffrn_radiation_monochromator graphite
_diffrn_radiation_type 'Mo K\a'
_diffrn_radiation_wavelength 0.71073
_diffrn_reflns_av_R_equivalents 0.045
_diffrn_reflns_limit_h_max 15
_diffrn_reflns_limit_h_min -15
_diffrn_reflns_limit_k_max 26
_diffrn_reflns_limit_k_min -28
_diffrn_reflns_limit_l_max 30
_diffrn_reflns_limit_l_min -30
_diffrn_reflns_number 59753
_diffrn_reflns_theta_full 29.469
_diffrn_reflns_theta_max 30.070
_diffrn_reflns_theta_min 1.378
_diffrn_standards_number 0
_exptl_absorpt_coefficient_mu 0.714
_exptl_absorpt_correction_T_max 0.93
_exptl_absorpt_correction_T_min 0.76
_exptl_absorpt_correction_type numerical
_exptl_absorpt_process_details
; 
 Analytical Absorption (De Meulenaer & Tompa, 1965) 
;
_exptl_crystal_colour purple
_exptl_crystal_density_diffrn 1.307
_exptl_crystal_description plate
_exptl_crystal_F_000 2084
_exptl_crystal_size_max 0.460
_exptl_crystal_size_mid 0.380
_exptl_crystal_size_min 0.100
_refine_diff_density_max 0.64
_refine_diff_density_min -0.66
_refine_ls_extinction_method none
_refine_ls_goodness_of_fit_ref 0.9523
_refine_ls_hydrogen_treatment constr
_refine_ls_matrix_type full
_refine_ls_number_parameters 577
_refine_ls_number_reflns 14600
_refine_ls_number_restraints 0
_refine_ls_R_factor_all 0.0520
_refine_ls_R_factor_gt 0.0326
_refine_ls_shift/su_max 0.0028076
_refine_ls_shift/su_mean 0.0000880
_refine_ls_structure_factor_coef Fsqd
_refine_ls_weighting_details
;
 Method= Modified Sheldrick 
 w=1/[\s^2^(F^2^) + ( 0.03P)^2^ + 2.90P] 
 ,where P=(max(Fo^2^,0) + 2Fc^2^)/3 
;
_refine_ls_weighting_scheme calc
_refine_ls_wR_factor_all 0.0801
_refine_ls_wR_factor_gt 0.0722
_refine_ls_wR_factor_ref 0.0801
_reflns_limit_h_max 15
_reflns_limit_h_min -15
_reflns_limit_k_max 28
_reflns_limit_k_min 0
_reflns_limit_l_max 30
_reflns_limit_l_min 0
_reflns_number_gt 10824
_reflns_number_total 14600
_reflns_threshold_expression I>2.0\s(I)
_oxford_diffrn_Wilson_B_factor 0.00
_oxford_diffrn_Wilson_scale 0.00
_oxford_refine_ls_r_factor_ref 0.0520
_oxford_refine_ls_scale 0.086845(10)
_oxford_reflns_number_all 14600
_oxford_reflns_threshold_expression_ref I>-3.0\s(I)
_oxford_structure_analysis_title 'sk_407_0m in P2(1)/n'
_cod_data_source_file ic302108k_si_002_4.cif
_cod_data_source_block 5
_cod_original_sg_symbol_H-M 'P 1 21/n 1 '
_cod_database_code 4334549

loop_
_symmetry_equiv_pos_as_xyz
x,y,z
-x,-y,-z
-x+1/2,y+1/2,-z+1/2
x+1/2,-y+1/2,z+1/2

loop_
_atom_site_label
_atom_site_type_symbol
_atom_site_fract_x
_atom_site_fract_y
_atom_site_fract_z
_atom_site_U_iso_or_equiv
_atom_site_occupancy
_atom_site_adp_type
_atom_site_refinement_flags_posn
Fe1 Fe 0.814865(17) 0.249635(11) 0.580839(9) 0.0118 1.0000 Uani .
Fe2 Fe 0.676087(17) 0.344984(11) 0.554792(10) 0.0137 1.0000 Uani .
P1 P 0.67074(3) 0.25983(2) 0.644559(17) 0.0138 1.0000 Uani .
P2 P 0.90057(3) 0.34859(2) 0.579080(18) 0.0141 1.0000 Uani .
P3 P 0.72669(3) 0.24422(2) 0.486537(17) 0.0133 1.0000 Uani .
N1 N 0.57355(10) 0.31422(7) 0.61817(6) 0.0169 1.0000 Uani .
N2 N 0.80211(11) 0.40743(7) 0.57172(6) 0.0175 1.0000 Uani .
N3 N 0.65933(11) 0.31397(7) 0.46951(6) 0.0157 1.0000 Uani .
N4 N 0.90345(10) 0.18793(6) 0.59959(6) 0.0148 1.0000 Uani .
C1 C 0.60432(13) 0.18021(8) 0.66398(7) 0.0176 1.0000 Uani .
C2 C 0.63507(14) 0.12306(8) 0.63339(7) 0.0206 1.0000 Uani .
C3 C 0.58915(16) 0.06195(9) 0.64901(8) 0.0280 1.0000 Uani .
C4 C 0.51010(16) 0.05792(10) 0.69515(9) 0.0323 1.0000 Uani .
C5 C 0.47781(15) 0.11466(11) 0.72546(8) 0.0308 1.0000 Uani .
C6 C 0.52484(14) 0.17542(9) 0.71076(8) 0.0240 1.0000 Uani .
C7 C 0.72430(12) 0.28818(8) 0.72117(7) 0.0172 1.0000 Uani .
C8 C 0.77037(13) 0.24460(10) 0.76608(7) 0.0228 1.0000 Uani .
C9 C 0.82100(15) 0.26901(11) 0.82088(8) 0.0327 1.0000 Uani .
C10 C 0.82626(16) 0.33632(12) 0.83198(8) 0.0365 1.0000 Uani .
C11 C 0.78067(16) 0.37974(11) 0.78781(9) 0.0324 1.0000 Uani .
C12 C 0.73022(14) 0.35576(9) 0.73273(8) 0.0228 1.0000 Uani .
C13 C 0.47020(13) 0.33803(9) 0.64847(8) 0.0209 1.0000 Uani .
C14 C 0.36124(14) 0.30010(10) 0.62617(9) 0.0294 1.0000 Uani .
C15 C 0.45440(16) 0.41164(10) 0.63612(11) 0.0389 1.0000 Uani .
C16 C 1.00567(12) 0.36855(8) 0.64278(7) 0.0178 1.0000 Uani .
C17 C 1.01202(13) 0.33100(9) 0.69635(8) 0.0229 1.0000 Uani .
C18 C 1.08541(15) 0.34993(11) 0.74648(8) 0.0302 1.0000 Uani .
C19 C 1.15315(14) 0.40626(10) 0.74315(9) 0.0308 1.0000 Uani .
C20 C 1.14861(14) 0.44368(9) 0.68991(9) 0.0279 1.0000 Uani .
C21 C 1.07618(14) 0.42491(9) 0.63965(8) 0.0234 1.0000 Uani .
C22 C 0.99340(13) 0.35040(8) 0.51311(7) 0.0171 1.0000 Uani .
C23 C 1.10022(13) 0.31702(9) 0.51549(8) 0.0213 1.0000 Uani .
C24 C 1.15999(15) 0.30816(9) 0.46219(9) 0.0273 1.0000 Uani .
C25 C 1.11533(16) 0.33235(9) 0.40664(9) 0.0300 1.0000 Uani .
C26 C 1.01113(17) 0.36691(10) 0.40385(8) 0.0293 1.0000 Uani .
C27 C 0.94967(14) 0.37566(9) 0.45704(8) 0.0229 1.0000 Uani .
C28 C 0.81653(14) 0.47934(8) 0.57277(8) 0.0221 1.0000 Uani .
C29 C 0.78967(17) 0.50617(9) 0.63609(9) 0.0323 1.0000 Uani .
C30 C 0.73713(17) 0.51008(9) 0.52231(10) 0.0332 1.0000 Uani .
C31 C 0.82632(13) 0.21934(8) 0.42694(7) 0.0164 1.0000 Uani .
C32 C 0.93773(13) 0.19655(8) 0.44354(7) 0.0178 1.0000 Uani .
C33 C 1.01301(14) 0.17648(9) 0.39864(8) 0.0217 1.0000 Uani .
C34 C 0.97786(15) 0.17985(9) 0.33700(8) 0.0236 1.0000 Uani .
C35 C 0.86683(15) 0.20226(9) 0.31960(8) 0.0255 1.0000 Uani .
C36 C 0.79125(14) 0.22139(9) 0.36440(7) 0.0230 1.0000 Uani .
C37 C 0.61559(12) 0.17893(8) 0.47840(7) 0.0157 1.0000 Uani .
C38 C 0.63584(14) 0.11718(8) 0.45286(8) 0.0220 1.0000 Uani .
C39 C 0.54954(15) 0.06889(9) 0.45054(8) 0.0269 1.0000 Uani .
C40 C 0.44163(15) 0.08199(9) 0.47420(8) 0.0257 1.0000 Uani .
C41 C 0.42047(14) 0.14279(9) 0.49979(8) 0.0231 1.0000 Uani .
C42 C 0.50622(13) 0.19133(8) 0.50196(7) 0.0191 1.0000 Uani .
C43 C 0.58384(14) 0.33021(9) 0.41513(7) 0.0216 1.0000 Uani .
C44 C 0.64828(18) 0.37365(11) 0.37040(9) 0.0365 1.0000 Uani .
C45 C 0.47577(15) 0.36616(10) 0.43522(9) 0.0324 1.0000 Uani .
C46 C 0.97878(13) 0.13426(8) 0.61795(7) 0.0161 1.0000 Uani .
C47 C 1.10729(13) 0.15426(9) 0.61054(8) 0.0211 1.0000 Uani .
C48 C 1.18848(15) 0.09701(10) 0.63033(8) 0.0279 1.0000 Uani .
C49 C 1.17102(15) 0.07996(10) 0.69795(8) 0.0283 1.0000 Uani .
C50 C 1.04380(15) 0.05905(9) 0.70551(8) 0.0244 1.0000 Uani .
C51 C 1.01608(18) -0.00133(9) 0.66502(9) 0.0326 1.0000 Uani .
C52 C 1.03296(18) 0.01585(9) 0.59738(9) 0.0322 1.0000 Uani .
C53 C 0.95110(16) 0.07286(8) 0.57762(8) 0.0244 1.0000 Uani .
C54 C 0.96272(14) 0.11629(8) 0.68617(7) 0.0192 1.0000 Uani .
C55 C 1.15949(17) 0.03671(10) 0.58986(9) 0.0362 1.0000 Uani .
H21 H 0.6882 0.1261 0.6013 0.0243 1.0000 Uiso R
H31 H 0.6105 0.0233 0.6286 0.0340 1.0000 Uiso R
H41 H 0.4769 0.0167 0.7054 0.0392 1.0000 Uiso R
H51 H 0.4234 0.1129 0.7559 0.0373 1.0000 Uiso R
H61 H 0.5036 0.2136 0.7330 0.0286 1.0000 Uiso R
H81 H 0.7673 0.1982 0.7586 0.0266 1.0000 Uiso R
H91 H 0.8522 0.2394 0.8507 0.0387 1.0000 Uiso R
H101 H 0.8609 0.3524 0.8689 0.0440 1.0000 Uiso R
H111 H 0.7841 0.4261 0.7948 0.0381 1.0000 Uiso R
H121 H 0.7014 0.3846 0.7030 0.0274 1.0000 Uiso R
H131 H 0.4820 0.3317 0.6930 0.0237 1.0000 Uiso R
H141 H 0.3716 0.2537 0.6332 0.0432 1.0000 Uiso R
H142 H 0.3464 0.3081 0.5824 0.0431 1.0000 Uiso R
H143 H 0.2935 0.3150 0.6475 0.0437 1.0000 Uiso R
H151 H 0.4469 0.4194 0.5918 0.0574 1.0000 Uiso R
H152 H 0.3859 0.4275 0.6538 0.0582 1.0000 Uiso R
H153 H 0.5224 0.4360 0.6527 0.0578 1.0000 Uiso R
H171 H 0.9670 0.2926 0.6986 0.0265 1.0000 Uiso R
H181 H 1.0883 0.3246 0.7826 0.0357 1.0000 Uiso R
H191 H 1.2041 0.4186 0.7776 0.0363 1.0000 Uiso R
H201 H 1.1946 0.4821 0.6863 0.0344 1.0000 Uiso R
H211 H 1.0741 0.4504 0.6032 0.0292 1.0000 Uiso R
H231 H 1.1305 0.2992 0.5532 0.0248 1.0000 Uiso R
H241 H 1.2319 0.2855 0.4644 0.0342 1.0000 Uiso R
H251 H 1.1550 0.3251 0.3697 0.0356 1.0000 Uiso R
H261 H 0.9810 0.3843 0.3669 0.0351 1.0000 Uiso R
H271 H 0.8776 0.3980 0.4552 0.0277 1.0000 Uiso R
H281 H 0.8970 0.4911 0.5643 0.0256 1.0000 Uiso R
H291 H 0.7106 0.4944 0.6441 0.0493 1.0000 Uiso R
H292 H 0.7974 0.5539 0.6365 0.0476 1.0000 Uiso R
H293 H 0.8411 0.4867 0.6670 0.0475 1.0000 Uiso R
H301 H 0.6567 0.4983 0.5283 0.0498 1.0000 Uiso R
H302 H 0.7437 0.5582 0.5226 0.0491 1.0000 Uiso R
H303 H 0.7565 0.4941 0.4822 0.0491 1.0000 Uiso R
H321 H 0.9622 0.1954 0.4857 0.0211 1.0000 Uiso R
H331 H 1.0882 0.1600 0.4109 0.0265 1.0000 Uiso R
H341 H 1.0285 0.1667 0.3069 0.0292 1.0000 Uiso R
H351 H 0.8417 0.2046 0.2776 0.0305 1.0000 Uiso R
H361 H 0.7151 0.2362 0.3528 0.0273 1.0000 Uiso R
H381 H 0.7090 0.1069 0.4369 0.0264 1.0000 Uiso R
H391 H 0.5646 0.0270 0.4326 0.0322 1.0000 Uiso R
H401 H 0.3845 0.0489 0.4725 0.0311 1.0000 Uiso R
H411 H 0.3493 0.1519 0.5167 0.0284 1.0000 Uiso R
H421 H 0.4919 0.2328 0.5202 0.0218 1.0000 Uiso R
H431 H 0.5601 0.2884 0.3946 0.0243 1.0000 Uiso R
H441 H 0.7193 0.3529 0.3595 0.0542 1.0000 Uiso R
H442 H 0.6659 0.4155 0.3904 0.0548 1.0000 Uiso R
H443 H 0.5991 0.3815 0.3333 0.0545 1.0000 Uiso R
H451 H 0.4344 0.3381 0.4633 0.0479 1.0000 Uiso R
H452 H 0.4995 0.4059 0.4576 0.0484 1.0000 Uiso R
H453 H 0.4242 0.3777 0.4005 0.0483 1.0000 Uiso R
H471 H 1.1238 0.1937 0.6354 0.0242 1.0000 Uiso R
H472 H 1.1194 0.1657 0.5677 0.0242 1.0000 Uiso R
H481 H 1.2714 0.1096 0.6253 0.0337 1.0000 Uiso R
H491 H 1.1900 0.1185 0.7236 0.0338 1.0000 Uiso R
H492 H 1.2236 0.0445 0.7098 0.0339 1.0000 Uiso R
H501 H 1.0337 0.0478 0.7492 0.0284 1.0000 Uiso R
H511 H 0.9370 -0.0148 0.6700 0.0385 1.0000 Uiso R
H512 H 1.0656 -0.0374 0.6776 0.0389 1.0000 Uiso R
H521 H 1.0155 -0.0233 0.5716 0.0385 1.0000 Uiso R
H531 H 0.9608 0.0840 0.5346 0.0289 1.0000 Uiso R
H532 H 0.8689 0.0601 0.5817 0.0295 1.0000 Uiso R
H541 H 0.9799 0.1549 0.7111 0.0224 1.0000 Uiso R
H542 H 0.8816 0.1029 0.6907 0.0224 1.0000 Uiso R
H551 H 1.2115 -0.0002 0.6029 0.0432 1.0000 Uiso R
H552 H 1.1725 0.0465 0.5466 0.0432 1.0000 Uiso R

loop_
_atom_site_aniso_label
_atom_site_aniso_U_11
_atom_site_aniso_U_22
_atom_site_aniso_U_33
_atom_site_aniso_U_23
_atom_site_aniso_U_13
_atom_site_aniso_U_12
Fe1 0.01007(9) 0.01311(10) 0.01213(9) -0.00029(8) 0.00043(7) 0.00037(8)
Fe2 0.01152(9) 0.01497(11) 0.01458(10) -0.00031(8) 0.00110(7) 0.00028(8)
P1 0.01158(15) 0.0177(2) 0.01211(17) -0.00050(14) 0.00125(12) -0.00116(14)
P2 0.01139(15) 0.01536(19) 0.01568(18) -0.00128(15) 0.00118(13) -0.00141(14)
P3 0.01233(15) 0.01564(19) 0.01207(16) -0.00109(14) 0.00076(12) -0.00035(14)
N1 0.0121(5) 0.0223(7) 0.0165(6) -0.0003(5) 0.0029(5) 0.0029(5)
N2 0.0155(6) 0.0127(6) 0.0243(7) -0.0017(5) 0.0008(5) -0.0005(5)
N3 0.0153(6) 0.0174(7) 0.0143(6) 0.0009(5) -0.0005(5) 0.0009(5)
N4 0.0153(6) 0.0155(6) 0.0137(6) -0.0010(5) 0.0003(4) -0.0001(5)
C1 0.0156(6) 0.0219(8) 0.0152(7) 0.0024(6) -0.0008(5) -0.0044(6)
C2 0.0201(7) 0.0219(8) 0.0194(8) 0.0008(6) -0.0016(6) -0.0039(6)
C3 0.0305(9) 0.0217(9) 0.0310(9) 0.0018(7) -0.0047(7) -0.0075(7)
C4 0.0342(9) 0.0310(10) 0.0311(10) 0.0100(8) -0.0049(8) -0.0178(8)
C5 0.0267(8) 0.0450(12) 0.0209(8) 0.0081(8) 0.0019(7) -0.0175(8)
C6 0.0208(7) 0.0313(10) 0.0203(8) -0.0001(7) 0.0039(6) -0.0066(7)
C7 0.0124(6) 0.0256(9) 0.0139(7) -0.0030(6) 0.0030(5) -0.0032(6)
C8 0.0175(7) 0.0334(10) 0.0177(7) 0.0022(7) 0.0008(6) -0.0041(7)
C9 0.0237(8) 0.0562(14) 0.0178(8) 0.0047(8) -0.0030(6) -0.0075(9)
C10 0.0286(9) 0.0637(15) 0.0171(8) -0.0109(9) -0.0004(7) -0.0151(9)
C11 0.0281(9) 0.0398(11) 0.0298(10) -0.0161(8) 0.0056(7) -0.0105(8)
C12 0.0193(7) 0.0292(9) 0.0203(8) -0.0062(7) 0.0027(6) -0.0031(7)
C13 0.0130(6) 0.0300(9) 0.0202(8) -0.0030(7) 0.0049(5) 0.0020(6)
C14 0.0136(7) 0.0436(12) 0.0311(9) -0.0046(8) 0.0008(6) -0.0003(7)
C15 0.0241(9) 0.0319(11) 0.0619(14) -0.0038(10) 0.0143(9) 0.0087(8)
C16 0.0121(6) 0.0226(8) 0.0188(7) -0.0050(6) 0.0011(5) 0.0004(6)
C17 0.0139(7) 0.0300(10) 0.0246(8) -0.0010(7) -0.0008(6) -0.0009(6)
C18 0.0211(8) 0.0451(12) 0.0237(9) 0.0008(8) -0.0039(6) 0.0029(8)
C19 0.0182(8) 0.0440(12) 0.0294(9) -0.0175(9) -0.0061(7) 0.0043(8)
C20 0.0175(7) 0.0272(10) 0.0390(10) -0.0151(8) -0.0005(7) -0.0015(7)
C21 0.0190(7) 0.0238(9) 0.0272(9) -0.0051(7) 0.0001(6) -0.0026(6)
C22 0.0156(6) 0.0178(8) 0.0183(7) -0.0025(6) 0.0036(5) -0.0050(6)
C23 0.0170(7) 0.0229(9) 0.0244(8) -0.0017(7) 0.0035(6) -0.0025(6)
C24 0.0215(8) 0.0245(9) 0.0368(10) -0.0071(8) 0.0123(7) -0.0044(7)
C25 0.0366(10) 0.0261(10) 0.0291(9) -0.0065(7) 0.0182(8) -0.0105(8)
C26 0.0380(10) 0.0306(10) 0.0198(8) 0.0015(7) 0.0058(7) -0.0101(8)
C27 0.0212(7) 0.0251(9) 0.0227(8) -0.0002(7) 0.0033(6) -0.0044(7)
C28 0.0204(7) 0.0149(8) 0.0314(9) -0.0019(7) 0.0046(6) -0.0028(6)
C29 0.0377(10) 0.0203(9) 0.0397(11) -0.0081(8) 0.0114(8) -0.0059(8)
C30 0.0373(10) 0.0186(9) 0.0434(11) 0.0028(8) 0.0004(8) 0.0040(8)
C31 0.0172(7) 0.0171(8) 0.0150(7) -0.0015(6) 0.0034(5) -0.0026(6)
C32 0.0190(7) 0.0175(8) 0.0171(7) -0.0006(6) 0.0033(6) -0.0011(6)
C33 0.0193(7) 0.0218(8) 0.0247(8) -0.0001(7) 0.0067(6) 0.0016(6)
C34 0.0254(8) 0.0244(9) 0.0219(8) -0.0045(7) 0.0104(6) -0.0024(7)
C35 0.0272(8) 0.0346(10) 0.0149(7) -0.0036(7) 0.0040(6) -0.0037(7)
C36 0.0194(7) 0.0322(10) 0.0174(8) -0.0042(7) 0.0008(6) -0.0008(7)
C37 0.0160(6) 0.0183(8) 0.0124(7) 0.0011(6) -0.0018(5) -0.0016(6)
C38 0.0207(7) 0.0196(8) 0.0255(8) -0.0010(7) -0.0005(6) -0.0008(6)
C39 0.0299(9) 0.0186(9) 0.0319(9) -0.0021(7) -0.0018(7) -0.0043(7)
C40 0.0253(8) 0.0258(9) 0.0254(9) 0.0059(7) -0.0048(7) -0.0110(7)
C41 0.0180(7) 0.0312(10) 0.0199(8) 0.0031(7) 0.0002(6) -0.0058(7)
C42 0.0182(7) 0.0229(8) 0.0162(7) -0.0009(6) 0.0010(6) -0.0031(6)
C43 0.0214(7) 0.0254(9) 0.0175(7) 0.0007(6) -0.0046(6) 0.0038(6)
C44 0.0440(11) 0.0418(12) 0.0233(9) 0.0141(8) -0.0002(8) 0.0036(9)
C45 0.0236(8) 0.0378(11) 0.0348(10) -0.0019(8) -0.0074(7) 0.0111(8)
C46 0.0172(7) 0.0135(7) 0.0175(7) -0.0013(6) 0.0002(5) 0.0040(6)
C47 0.0158(7) 0.0240(9) 0.0237(8) 0.0039(7) 0.0015(6) 0.0042(6)
C48 0.0203(8) 0.0324(10) 0.0313(9) 0.0057(8) 0.0038(7) 0.0107(7)
C49 0.0262(8) 0.0293(10) 0.0288(9) 0.0053(8) -0.0044(7) 0.0090(7)
C50 0.0287(8) 0.0226(9) 0.0217(8) 0.0049(7) 0.0001(7) 0.0043(7)
C51 0.0416(10) 0.0185(9) 0.0371(10) 0.0035(8) -0.0026(8) 0.0053(8)
C52 0.0470(11) 0.0180(9) 0.0312(10) -0.0053(7) -0.0013(8) 0.0095(8)
C53 0.0326(9) 0.0182(8) 0.0221(8) -0.0024(7) -0.0022(7) 0.0042(7)
C54 0.0221(7) 0.0185(8) 0.0170(7) 0.0011(6) 0.0004(6) 0.0006(6)
C55 0.0405(11) 0.0351(11) 0.0334(10) 0.0007(9) 0.0064(8) 0.0243(9)

loop_
_atom_type_symbol
_atom_type_scat_dispersion_real
_atom_type_scat_dispersion_imag
_atom_type_scat_Cromer_Mann_a1
_atom_type_scat_Cromer_Mann_b1
_atom_type_scat_Cromer_Mann_a2
_atom_type_scat_Cromer_Mann_b2
_atom_type_scat_Cromer_Mann_a3
_atom_type_scat_Cromer_Mann_b3
_atom_type_scat_Cromer_Mann_a4
_atom_type_scat_Cromer_Mann_b4
_atom_type_scat_Cromer_Mann_c
_atom_type_scat_source
C 0.0033 0.0016 2.3100 20.8439 1.0200 10.2075 1.5886 0.5687 0.8650 51.6512 0.2156 'International Tables Vol C 4.2.6.8 and 6.1.1.4'
H 0.0000 0.0000 0.4930 10.5109 0.3229 26.1257 0.1402 3.1424 0.0408 57.7998 0.0030 'International Tables Vol C 4.2.6.8 and 6.1.1.4'
N 0.0061 0.0033 12.2126 0.0057 3.1322 9.8933 2.0125 28.9975 1.1663 0.5826 -11.5290 'International Tables Vol C 4.2.6.8 and 6.1.1.4'
P 0.1023 0.0942 6.4345 1.9067 4.1791 27.1570 1.7800 0.5260 1.4908 68.1645 1.1149 'International Tables Vol C 4.2.6.8 and 6.1.1.4'
Fe 0.3463 0.8444 11.7695 4.7611 7.3573 0.3072 3.5222 15.3535 2.3045 76.8805 1.0369 'International Tables Vol C 4.2.6.8 and 6.1.1.4'

loop_
_geom_angle_atom_site_label_1
_geom_angle_atom_site_label_2
_geom_angle_atom_site_label_3
_geom_angle
_geom_angle_publ_flag
Fe2 Fe1 P1 65.822(13) yes
Fe2 Fe1 P2 65.655(13) yes
P1 Fe1 P2 105.682(16) yes
Fe2 Fe1 P3 65.531(13) yes
P1 Fe1 P3 104.940(16) yes
P2 Fe1 P3 101.965(17) yes
Fe2 Fe1 N4 178.47(4) yes
P1 Fe1 N4 112.74(4) yes
P2 Fe1 N4 114.65(5) yes
P3 Fe1 N4 115.66(4) yes
Fe1 Fe2 P1 51.020(10) yes
Fe1 Fe2 P2 51.341(11) yes
P1 Fe2 P2 85.857(14) yes
Fe1 Fe2 P3 51.535(11) yes
P1 Fe2 P3 85.528(15) yes
P2 Fe2 P3 83.694(13) yes
Fe1 Fe2 N1 89.69(4) yes
P1 Fe2 N1 39.25(4) yes
P2 Fe2 N1 119.38(4) yes
P3 Fe2 N1 108.09(4) yes
Fe1 Fe2 N2 89.97(4) yes
P1 Fe2 N2 109.55(4) yes
P2 Fe2 N2 39.07(4) yes
P3 Fe2 N2 115.58(4) yes
N1 Fe2 N2 122.87(6) yes
Fe1 Fe2 N3 89.85(4) yes
P1 Fe2 N3 119.42(4) yes
P2 Fe2 N3 104.44(4) yes
P3 Fe2 N3 39.08(4) yes
N1 Fe2 N3 122.00(5) yes
N2 Fe2 N3 115.13(5) yes
Fe2 P1 Fe1 63.158(12) yes
Fe2 P1 N1 48.67(4) yes
Fe1 P1 N1 110.98(5) yes
Fe2 P1 C1 140.93(5) yes
Fe1 P1 C1 113.07(5) yes
N1 P1 C1 112.53(7) yes
Fe2 P1 C7 116.85(5) yes
Fe1 P1 C7 111.59(5) yes
N1 P1 C7 107.20(7) yes
C1 P1 C7 100.93(7) yes
Fe2 P2 Fe1 63.003(12) yes
Fe2 P2 N2 48.12(5) yes
Fe1 P2 N2 110.49(5) yes
Fe2 P2 C16 139.91(5) yes
Fe1 P2 C16 117.28(6) yes
N2 P2 C16 109.67(7) yes
Fe2 P2 C22 116.86(5) yes
Fe1 P2 C22 107.83(5) yes
N2 P2 C22 109.54(7) yes
C16 P2 C22 101.49(7) yes
Fe2 P3 Fe1 62.934(12) yes
Fe2 P3 N3 48.61(4) yes
Fe1 P3 N3 110.44(5) yes
Fe2 P3 C31 141.17(5) yes
Fe1 P3 C31 112.83(5) yes
N3 P3 C31 112.28(7) yes
Fe2 P3 C37 116.35(5) yes
Fe1 P3 C37 113.70(5) yes
N3 P3 C37 106.25(7) yes
C31 P3 C37 100.87(7) yes
Fe2 N1 P1 92.07(6) yes
Fe2 N1 C13 137.71(11) yes
P1 N1 C13 127.71(11) yes
Fe2 N2 P2 92.80(6) yes
Fe2 N2 C28 137.06(10) yes
P2 N2 C28 129.91(11) yes
Fe2 N3 P3 92.31(6) yes
Fe2 N3 C43 135.76(11) yes
P3 N3 C43 128.76(11) yes
Fe1 N4 C46 178.02(11) yes
P1 C1 C2 120.10(12) yes
P1 C1 C6 121.24(13) yes
C2 C1 C6 118.64(15) yes
C1 C2 C3 120.98(15) yes
C1 C2 H21 119.0 no
C3 C2 H21 120.0 no
C2 C3 C4 119.82(18) yes
C2 C3 H31 120.9 no
C4 C3 H31 119.2 no
C3 C4 C5 119.69(17) yes
C3 C4 H41 120.4 no
C5 C4 H41 119.9 no
C4 C5 C6 120.65(16) yes
C4 C5 H51 120.8 no
C6 C5 H51 118.6 no
C1 C6 C5 120.21(17) yes
C1 C6 H61 120.3 no
C5 C6 H61 119.5 no
P1 C7 C8 122.14(13) yes
P1 C7 C12 118.79(12) yes
C8 C7 C12 118.74(15) yes
C7 C8 C9 120.01(18) yes
C7 C8 H81 119.6 no
C9 C8 H81 120.4 no
C8 C9 C10 120.80(18) yes
C8 C9 H91 119.5 no
C10 C9 H91 119.7 no
C9 C10 C11 119.53(17) yes
C9 C10 H101 120.3 no
C11 C10 H101 120.2 no
C10 C11 C12 120.06(19) yes
C10 C11 H111 120.3 no
C12 C11 H111 119.6 no
C7 C12 C11 120.86(17) yes
C7 C12 H121 119.0 no
C11 C12 H121 120.1 no
N1 C13 C14 111.17(14) yes
N1 C13 C15 109.52(13) yes
C14 C13 C15 110.37(15) yes
N1 C13 H131 109.0 no
C14 C13 H131 108.5 no
C15 C13 H131 108.2 no
C13 C14 H141 110.5 no
C13 C14 H142 109.1 no
H141 C14 H142 109.4 no
C13 C14 H143 110.8 no
H141 C14 H143 108.9 no
H142 C14 H143 108.1 no
C13 C15 H151 109.6 no
C13 C15 H152 110.7 no
H151 C15 H152 108.2 no
C13 C15 H153 110.1 no
H151 C15 H153 108.1 no
H152 C15 H153 110.1 no
P2 C16 C17 121.06(12) yes
P2 C16 C21 120.13(13) yes
C17 C16 C21 118.69(15) yes
C16 C17 C18 120.47(17) yes
C16 C17 H171 119.5 no
C18 C17 H171 120.0 no
C17 C18 C19 120.24(18) yes
C17 C18 H181 119.8 no
C19 C18 H181 120.0 no
C18 C19 C20 119.90(16) yes
C18 C19 H191 119.7 no
C20 C19 H191 120.4 no
C19 C20 C21 120.17(17) yes
C19 C20 H201 121.6 no
C21 C20 H201 118.2 no
C16 C21 C20 120.51(17) yes
C16 C21 H211 119.7 no
C20 C21 H211 119.8 no
P2 C22 C23 120.40(12) yes
P2 C22 C27 119.63(12) yes
C23 C22 C27 119.14(14) yes
C22 C23 C24 120.11(16) yes
C22 C23 H231 119.9 no
C24 C23 H231 119.9 no
C23 C24 C25 120.48(17) yes
C23 C24 H241 119.3 no
C25 C24 H241 120.2 no
C24 C25 C26 120.04(16) yes
C24 C25 H251 120.7 no
C26 C25 H251 119.3 no
C25 C26 C27 120.01(17) yes
C25 C26 H261 120.9 no
C27 C26 H261 119.1 no
C26 C27 C22 120.20(16) yes
C26 C27 H271 120.3 no
C22 C27 H271 119.4 no
N2 C28 C29 109.89(14) yes
N2 C28 C30 109.38(14) yes
C29 C28 C30 111.25(15) yes
N2 C28 H281 110.1 no
C29 C28 H281 108.6 no
C30 C28 H281 107.5 no
C28 C29 H291 108.1 no
C28 C29 H292 109.9 no
H291 C29 H292 109.3 no
C28 C29 H293 109.9 no
H291 C29 H293 109.0 no
H292 C29 H293 110.5 no
C28 C30 H301 110.0 no
C28 C30 H302 111.1 no
H301 C30 H302 108.6 no
C28 C30 H303 110.8 no
H301 C30 H303 107.7 no
H302 C30 H303 108.6 no
P3 C31 C32 120.33(11) yes
P3 C31 C36 121.11(12) yes
C32 C31 C36 118.54(14) yes
C31 C32 C33 120.64(15) yes
C31 C32 H321 118.9 no
C33 C32 H321 120.4 no
C32 C33 C34 120.15(15) yes
C32 C33 H331 119.5 no
C34 C33 H331 120.4 no
C33 C34 C35 119.99(15) yes
C33 C34 H341 120.2 no
C35 C34 H341 119.8 no
C34 C35 C36 119.85(15) yes
C34 C35 H351 120.7 no
C36 C35 H351 119.4 no
C31 C36 C35 120.81(15) yes
C31 C36 H361 119.0 no
C35 C36 H361 120.2 no
P3 C37 C38 123.68(12) yes
P3 C37 C42 117.76(12) yes
C38 C37 C42 118.49(14) yes
C37 C38 C39 120.83(15) yes
C37 C38 H381 120.8 no
C39 C38 H381 118.3 no
C38 C39 C40 119.93(17) yes
C38 C39 H391 119.8 no
C40 C39 H391 120.2 no
C39 C40 C41 119.88(16) yes
C39 C40 H401 119.0 no
C41 C40 H401 121.1 no
C40 C41 C42 120.42(15) yes
C40 C41 H411 120.9 no
C42 C41 H411 118.7 no
C37 C42 C41 120.44(16) yes
C37 C42 H421 119.3 no
C41 C42 H421 120.3 no
N3 C43 C44 110.81(14) yes
N3 C43 C45 109.48(13) yes
C44 C43 C45 109.59(16) yes
N3 C43 H431 108.0 no
C44 C43 H431 109.7 no
C45 C43 H431 109.2 no
C43 C44 H441 110.5 no
C43 C44 H442 108.3 no
H441 C44 H442 109.5 no
C43 C44 H443 109.9 no
H441 C44 H443 109.3 no
H442 C44 H443 109.2 no
C43 C45 H451 109.3 no
C43 C45 H452 109.1 no
H451 C45 H452 107.7 no
C43 C45 H453 111.7 no
H451 C45 H453 109.3 no
H452 C45 H453 109.6 no
N4 C46 C47 109.77(13) yes
N4 C46 C53 110.41(13) yes
C47 C46 C53 108.77(13) yes
N4 C46 C54 110.21(12) yes
C47 C46 C54 108.80(12) yes
C53 C46 C54 108.85(13) yes
C46 C47 C48 110.02(14) yes
C46 C47 H471 108.4 no
C48 C47 H471 111.4 no
C46 C47 H472 110.2 no
C48 C47 H472 109.3 no
H471 C47 H472 107.5 no
C47 C48 C49 109.34(14) yes
C47 C48 C55 109.28(15) yes
C49 C48 C55 109.61(16) yes
C47 C48 H481 110.3 no
C49 C48 H481 109.6 no
C55 C48 H481 108.7 no
C48 C49 C50 109.63(14) yes
C48 C49 H491 109.4 no
C50 C49 H491 110.1 no
C48 C49 H492 108.2 no
C50 C49 H492 110.6 no
H491 C49 H492 108.9 no
C49 C50 C51 109.24(15) yes
C49 C50 C54 109.26(14) yes
C51 C50 C54 109.94(14) yes
C49 C50 H501 108.9 no
C51 C50 H501 109.6 no
C54 C50 H501 109.8 no
C50 C51 C52 109.71(15) yes
C50 C51 H511 109.4 no
C52 C51 H511 109.8 no
C50 C51 H512 110.1 no
C52 C51 H512 110.1 no
H511 C51 H512 107.7 no
C51 C52 C53 109.46(15) yes
C51 C52 C55 109.41(16) yes
C53 C52 C55 109.50(16) yes
C51 C52 H521 109.3 no
C53 C52 H521 110.0 no
C55 C52 H521 109.2 no
C46 C53 C52 109.94(14) yes
C46 C53 H531 109.1 no
C52 C53 H531 110.2 no
C46 C53 H532 109.3 no
C52 C53 H532 110.6 no
H531 C53 H532 107.7 no
C46 C54 C50 109.90(13) yes
C46 C54 H541 108.4 no
C50 C54 H541 110.8 no
C46 C54 H542 108.7 no
C50 C54 H542 109.3 no
H541 C54 H542 109.6 no
C48 C55 C52 109.80(15) yes
C48 C55 H551 109.2 no
C52 C55 H551 108.8 no
C48 C55 H552 110.5 no
C52 C55 H552 110.5 no
H551 C55 H552 108.0 no

loop_
_geom_bond_atom_site_label_1
_geom_bond_atom_site_label_2
_geom_bond_distance
_geom_bond_publ_flag
Fe1 Fe2 2.5443(3) yes
Fe1 P1 2.2166(4) yes
Fe1 P2 2.2297(5) yes
Fe1 P3 2.2371(4) yes
Fe1 N4 1.6463(13) yes
Fe2 P1 2.6013(5) yes
Fe2 P2 2.6015(4) yes
Fe2 P3 2.6006(5) yes
Fe2 N1 1.9548(12) yes
Fe2 N2 1.9393(13) yes
Fe2 N3 1.9527(13) yes
P1 N1 1.6470(13) yes
P1 C1 1.8384(16) yes
P1 C7 1.8333(15) yes
P2 N2 1.6417(13) yes
P2 C16 1.8311(16) yes
P2 C22 1.8262(15) yes
P3 N3 1.6406(14) yes
P3 C31 1.8377(15) yes
P3 C37 1.8363(16) yes
N1 C13 1.4650(18) yes
N2 C28 1.463(2) yes
N3 C43 1.4642(19) yes
N4 C46 1.4305(19) yes
C1 C2 1.387(2) yes
C1 C6 1.401(2) yes
C2 C3 1.391(2) yes
C2 H21 0.949 no
C3 C4 1.386(3) yes
C3 H31 0.937 no
C4 C5 1.382(3) yes
C4 H41 0.948 no
C5 C6 1.385(3) yes
C5 H51 0.931 no
C6 H61 0.948 no
C7 C8 1.397(2) yes
C7 C12 1.390(2) yes
C8 C9 1.387(2) yes
C8 H81 0.951 no
C9 C10 1.382(3) yes
C9 H91 0.938 no
C10 C11 1.382(3) yes
C10 H101 0.934 no
C11 C12 1.388(2) yes
C11 H111 0.949 no
C12 H121 0.919 no
C13 C14 1.523(2) yes
C13 C15 1.521(3) yes
C13 H131 0.975 no
C14 H141 0.956 no
C14 H142 0.970 no
C14 H143 0.971 no
C15 H151 0.974 no
C15 H152 0.946 no
C15 H153 0.976 no
C16 C17 1.386(2) yes
C16 C21 1.400(2) yes
C17 C18 1.394(2) yes
C17 H171 0.935 no
C18 C19 1.382(3) yes
C18 H181 0.934 no
C19 C20 1.379(3) yes
C19 H191 0.958 no
C20 C21 1.389(2) yes
C20 H201 0.944 no
C21 H211 0.942 no
C22 C23 1.397(2) yes
C22 C27 1.389(2) yes
C23 C24 1.385(2) yes
C23 H231 0.943 no
C24 C25 1.375(3) yes
C24 H241 0.942 no
C25 C26 1.383(3) yes
C25 H251 0.953 no
C26 C27 1.393(2) yes
C26 H261 0.926 no
C27 H271 0.940 no
C28 C29 1.522(2) yes
C28 C30 1.520(3) yes
C28 H281 0.979 no
C29 H291 0.961 no
C29 H292 0.969 no
C29 H293 0.954 no
C30 H301 0.967 no
C30 H302 0.975 no
C30 H303 0.964 no
C31 C32 1.388(2) yes
C31 C36 1.395(2) yes
C32 C33 1.394(2) yes
C32 H321 0.943 no
C33 C34 1.378(2) yes
C33 H331 0.949 no
C34 C35 1.385(2) yes
C34 H341 0.934 no
C35 C36 1.389(2) yes
C35 H351 0.943 no
C36 H361 0.945 no
C37 C38 1.390(2) yes
C37 C42 1.400(2) yes
C38 C39 1.389(2) yes
C38 H381 0.946 no
C39 C40 1.389(2) yes
C39 H391 0.951 no
C40 C41 1.375(3) yes
C40 H401 0.935 no
C41 C42 1.388(2) yes
C41 H411 0.930 no
C42 H421 0.945 no
C43 C44 1.526(2) yes
C43 C45 1.519(2) yes
C43 H431 0.988 no
C44 H441 0.956 no
C44 H442 0.968 no
C44 H443 0.972 no
C45 H451 0.972 no
C45 H452 0.970 no
C45 H453 0.962 no
C46 C47 1.544(2) yes
C46 C53 1.542(2) yes
C46 C54 1.543(2) yes
C47 C48 1.533(2) yes
C47 H471 0.977 no
C47 H472 0.974 no
C48 C49 1.529(2) yes
C48 C55 1.528(3) yes
C48 H481 0.996 no
C49 C50 1.535(2) yes
C49 H491 0.975 no
C49 H492 0.962 no
C50 C51 1.527(3) yes
C50 C54 1.529(2) yes
C50 H501 0.987 no
C51 C52 1.529(3) yes
C51 H511 0.957 no
C51 H512 0.956 no
C52 C53 1.533(2) yes
C52 C55 1.527(3) yes
C52 H521 0.983 no
C53 H531 0.971 no
C53 H532 0.985 no
C54 H541 0.965 no
C54 H542 0.978 no
C55 H551 0.988 no
C55 H552 0.977 no
